data_7207968
loop_
_publ_author_name
'Yong, Guo-Ping'
'Zhang, Yi-Man'
'She, Wen-Long'

_publ_section_title
;
 Anion--\p interactions in new electron-deficient \p systems: the
 relevance to solid phosphorescent colors
;
_journal_issue 11
_journal_name_full CrystEngComm
_journal_page_first 3923
_journal_paper_doi 10.1039/c2ce06702a
_journal_volume 14
_journal_year 2012
_chemical_formula_sum 'C10 H13 Cl N2 O5'
_chemical_formula_weight 276.67
_chemical_name_systematic
;
?
;
_space_group_IT_number 2
_symmetry_cell_setting triclinic
_symmetry_space_group_name_Hall '-P 1'
_symmetry_space_group_name_H-M 'P -1'
_atom_sites_solution_hydrogens geom
_atom_sites_solution_primary direct
_atom_sites_solution_secondary difmap
_audit_creation_method SHELXL-97
_cell_angle_alpha 64.91(3)
_cell_angle_beta 74.11(3)
_cell_angle_gamma 69.67(3)
_cell_formula_units_Z 2
_cell_length_a 8.1069(16)
_cell_length_b 9.2546(19)
_cell_length_c 9.999(2)
_cell_measurement_temperature 293(2)
_cell_volume 630.0(3)
_computing_structure_refinement 'SHELXL-97 (Sheldrick, 1997)'
_computing_structure_solution 'SHELXS-97 (Sheldrick, 1990)'
_diffrn_ambient_temperature 293(2)
_diffrn_measured_fraction_theta_full 0.997
_diffrn_measured_fraction_theta_max 0.997
_diffrn_radiation_monochromator graphite
_diffrn_radiation_source 'fine-focus sealed tube'
_diffrn_radiation_type MoK\a
_diffrn_radiation_wavelength 0.71073
_diffrn_reflns_av_R_equivalents 0.0197
_diffrn_reflns_av_sigmaI/netI 0.0258
_diffrn_reflns_limit_h_max 9
_diffrn_reflns_limit_h_min -9
_diffrn_reflns_limit_k_max 10
_diffrn_reflns_limit_k_min -10
_diffrn_reflns_limit_l_max 10
_diffrn_reflns_limit_l_min -11
_diffrn_reflns_number 5296
_diffrn_reflns_theta_full 24.71
_diffrn_reflns_theta_max 24.71
_diffrn_reflns_theta_min 3.17
_exptl_absorpt_coefficient_mu 0.318
_exptl_absorpt_correction_T_max 0.909
_exptl_absorpt_correction_T_min 0.881
_exptl_absorpt_correction_type multi-scan
_exptl_crystal_density_diffrn 1.443
_exptl_crystal_density_method 'not measured'
_exptl_crystal_F_000 288
_exptl_crystal_size_max 0.40
_exptl_crystal_size_mid 0.34
_exptl_crystal_size_min 0.30
_refine_diff_density_max 1.493
_refine_diff_density_min -0.926
_refine_diff_density_rms 0.072
_refine_ls_extinction_method none
_refine_ls_goodness_of_fit_ref 1.079
_refine_ls_hydrogen_treatment mixed
_refine_ls_matrix_type full
_refine_ls_number_parameters 170
_refine_ls_number_reflns 2142
_refine_ls_number_restraints 0
_refine_ls_restrained_S_all 1.079
_refine_ls_R_factor_all 0.0842
_refine_ls_R_factor_gt 0.0775
_refine_ls_shift/su_max 0.000
_refine_ls_shift/su_mean 0.000
_refine_ls_structure_factor_coef Fsqd
_refine_ls_weighting_details 'calc w=1/[\s^2^(Fo^2^)+(0.0684P)^2^+1.7356P] where P=(Fo^2^+2Fc^2^)/3'
_refine_ls_weighting_scheme calc
_refine_ls_wR_factor_gt 0.1904
_refine_ls_wR_factor_ref 0.1946
_reflns_number_gt 1892
_reflns_number_total 2142
_reflns_threshold_expression >2sigma(I)
_cod_data_source_file c2ce06702a.txt
_cod_data_source_block 1
_cod_original_sg_symbol_H-M P-1
_cod_database_code 7207968

loop_
_symmetry_equiv_pos_as_xyz
'x, y, z'
'-x, -y, -z'

loop_
_atom_site_label
_atom_site_type_symbol
_atom_site_fract_x
_atom_site_fract_y
_atom_site_fract_z
_atom_site_U_iso_or_equiv
_atom_site_adp_type
_atom_site_occupancy
_atom_site_symmetry_multiplicity
_atom_site_calc_flag
_atom_site_refinement_flags
Cl1 Cl 0.68492(16) 0.03382(16) 1.25758(13) 0.0571(4) Uani 1 1 d .
C1 C 1.2397(6) -0.4853(5) 1.2352(4) 0.0384(9) Uani 1 1 d .
C2 C 1.3423(7) -0.5999(6) 1.3471(5) 0.0522(12) Uani 1 1 d .
H2A H 1.4253 -0.6948 1.3363 0.063 Uiso 1 1 calc R
C3 C 1.3149(8) -0.5660(6) 1.4724(5) 0.0597(13) Uani 1 1 d .
H3A H 1.3812 -0.6394 1.5489 0.072 Uiso 1 1 calc R
C4 C 1.1887(8) -0.4226(6) 1.4895(5) 0.0591(13) Uani 1 1 d .
H4A H 1.1724 -0.4031 1.5768 0.071 Uiso 1 1 calc R
C5 C 1.0919(7) -0.3139(6) 1.3804(5) 0.0519(12) Uani 1 1 d .
H5A H 1.0094 -0.2187 1.3908 0.062 Uiso 1 1 calc R
C6 C 1.0371(6) -0.2544(5) 1.1254(4) 0.0401(10) Uani 1 1 d .
H6A H 0.9500 -0.1541 1.1078 0.048 Uiso 1 1 calc R
C7 C 1.1102(5) -0.3388(5) 1.0316(4) 0.0381(9) Uani 1 1 d .
C8 C 1.0819(6) -0.3108(5) 0.8836(5) 0.0425(10) Uani 1 1 d .
C9 C 0.9420(6) -0.1540(5) 0.8075(5) 0.0406(10) Uani 1 1 d .
C10 C 0.4615(7) 0.2310(6) -0.1107(6) 0.0583(13) Uani 1 1 d .
H10B H 0.4225 0.3286 -0.1944 0.087 Uiso 1 1 calc R
H10A H 0.3837 0.1609 -0.0794 0.087 Uiso 1 1 calc R
H10C H 0.5805 0.1726 -0.1390 0.087 Uiso 1 1 calc R
N1 N 1.2347(5) -0.4814(4) 1.1012(4) 0.0409(8) Uani 1 1 d .
N2 N 1.1175(5) -0.3468(4) 1.2527(4) 0.0409(8) Uani 1 1 d .
O1 O 1.1606(5) -0.4127(4) 0.8266(4) 0.0685(11) Uani 1 1 d .
O2 O 0.9177(5) -0.1534(4) 0.6831(4) 0.0589(9) Uani 1 1 d .
O3 O 0.8655(4) -0.0513(4) 0.8624(4) 0.0534(9) Uani 1 1 d .
O4 O 0.4582(6) 0.2766(5) 0.0080(5) 0.0802(13) Uani 1 1 d .
H2 H 0.5392 0.2114 0.0555 0.120 Uiso 1 1 calc R
O5 O 0.6753(10) 0.0609(8) 0.5664(7) 0.134(2) Uani 1 1 d .
H1 H 1.298(7) -0.563(7) 1.065(6) 0.061(15) Uiso 1 1 d .

loop_
_atom_site_aniso_label
_atom_site_aniso_U_11
_atom_site_aniso_U_22
_atom_site_aniso_U_33
_atom_site_aniso_U_23
_atom_site_aniso_U_13
_atom_site_aniso_U_12
Cl1 0.0494(7) 0.0646(8) 0.0500(7) -0.0238(6) -0.0110(5) -0.0002(5)
C1 0.047(2) 0.037(2) 0.035(2) -0.0154(17) -0.0080(18) -0.0113(18)
C2 0.064(3) 0.042(2) 0.050(3) -0.017(2) -0.022(2) -0.004(2)
C3 0.077(4) 0.058(3) 0.044(3) -0.016(2) -0.026(3) -0.010(3)
C4 0.090(4) 0.058(3) 0.038(2) -0.023(2) -0.015(2) -0.019(3)
C5 0.070(3) 0.049(3) 0.040(2) -0.024(2) -0.008(2) -0.010(2)
C6 0.046(2) 0.037(2) 0.036(2) -0.0136(18) -0.0086(18) -0.0063(18)
C7 0.042(2) 0.037(2) 0.036(2) -0.0142(17) -0.0089(18) -0.0073(18)
C8 0.050(3) 0.040(2) 0.041(2) -0.0182(19) -0.0127(19) -0.0067(19)
C9 0.040(2) 0.044(2) 0.039(2) -0.0155(19) -0.0084(18) -0.0095(19)
C10 0.054(3) 0.056(3) 0.065(3) -0.033(3) -0.007(2) -0.003(2)
N1 0.048(2) 0.0371(19) 0.0395(19) -0.0188(16) -0.0138(16) -0.0018(16)
N2 0.053(2) 0.0377(19) 0.0337(18) -0.0150(15) -0.0095(16) -0.0091(16)
O1 0.094(3) 0.054(2) 0.057(2) -0.0351(18) -0.031(2) 0.0139(19)
O2 0.068(2) 0.063(2) 0.0487(19) -0.0278(16) -0.0230(16) -0.0011(17)
O3 0.0497(19) 0.0524(19) 0.056(2) -0.0262(16) -0.0178(15) 0.0053(15)
O4 0.101(3) 0.060(2) 0.079(3) -0.041(2) -0.053(2) 0.030(2)
O5 0.182(6) 0.150(5) 0.107(4) -0.070(4) 0.023(4) -0.090(5)

loop_
_atom_type_symbol
_atom_type_description
_atom_type_scat_dispersion_real
_atom_type_scat_dispersion_imag
_atom_type_scat_source
C C 0.0033 0.0016 'International Tables Vol C Tables 4.2.6.8 and 6.1.1.4'
H H 0.0000 0.0000 'International Tables Vol C Tables 4.2.6.8 and 6.1.1.4'
N N 0.0061 0.0033 'International Tables Vol C Tables 4.2.6.8 and 6.1.1.4'
O O 0.0106 0.0060 'International Tables Vol C Tables 4.2.6.8 and 6.1.1.4'
Cl Cl 0.1484 0.1585 'International Tables Vol C Tables 4.2.6.8 and 6.1.1.4'

loop_
_geom_angle_atom_site_label_1
_geom_angle_atom_site_label_2
_geom_angle_atom_site_label_3
_geom_angle
N1 C1 N2 107.3(4)
N1 C1 C2 131.7(4)
N2 C1 C2 121.0(4)
C3 C2 C1 116.9(4)
C3 C2 H2A 121.6
C1 C2 H2A 121.6
C2 C3 C4 121.8(4)
C2 C3 H3A 119.1
C4 C3 H3A 119.1
C5 C4 C3 120.4(4)
C5 C4 H4A 119.8
C3 C4 H4A 119.8
C4 C5 N2 118.6(4)
C4 C5 H5A 120.7
N2 C5 H5A 120.7
C7 C6 N2 106.5(4)
C7 C6 H6A 126.7
N2 C6 H6A 126.7
C6 C7 N1 108.0(4)
C6 C7 C8 133.9(4)
N1 C7 C8 118.1(4)
O1 C8 C7 120.4(4)
O1 C8 C9 121.4(4)
C7 C8 C9 118.1(4)
O3 C9 O2 126.8(4)
O3 C9 C8 121.7(4)
O2 C9 C8 111.5(4)
O4 C10 H10B 109.5
O4 C10 H10A 109.5
H10B C10 H10A 109.5
O4 C10 H10C 109.5
H10B C10 H10C 109.5
H10A C10 H10C 109.5
C1 N1 C7 109.1(3)
C1 N1 H1 125(3)
C7 N1 H1 126(3)
C1 N2 C5 121.4(4)
C1 N2 C6 109.1(3)
C5 N2 C6 129.5(4)
C10 O4 H2 109.5

loop_
_geom_bond_atom_site_label_1
_geom_bond_atom_site_label_2
_geom_bond_distance
C1 N1 1.337(5)
C1 N2 1.367(5)
C1 C2 1.400(6)
C2 C3 1.360(7)
C2 H2A 0.9300
C3 C4 1.412(7)
C3 H3A 0.9300
C4 C5 1.344(7)
C4 H4A 0.9300
C5 N2 1.381(5)
C5 H5A 0.9300
C6 C7 1.356(6)
C6 N2 1.386(5)
C6 H6A 0.9300
C7 N1 1.387(5)
C7 C8 1.460(6)
C8 O1 1.208(5)
C8 C9 1.537(6)
C9 O3 1.198(5)
C9 O2 1.309(5)
C10 O4 1.409(6)
C10 H10B 0.9600
C10 H10A 0.9600
C10 H10C 0.9600
N1 H1 0.91(6)
O4 H2 0.8200

loop_
_geom_torsion_atom_site_label_1
_geom_torsion_atom_site_label_2
_geom_torsion_atom_site_label_3
_geom_torsion_atom_site_label_4
_geom_torsion
N1 C1 C2 C3 179.6(5)
N2 C1 C2 C3 -0.3(7)
C1 C2 C3 C4 0.2(8)
C2 C3 C4 C5 -0.4(9)
C3 C4 C5 N2 0.6(8)
N2 C6 C7 N1 -0.2(5)
N2 C6 C7 C8 178.6(5)
C6 C7 C8 O1 -176.0(5)
N1 C7 C8 O1 2.7(7)
C6 C7 C8 C9 0.5(7)
N1 C7 C8 C9 179.1(4)
O1 C8 C9 O3 -178.8(5)
C7 C8 C9 O3 4.7(7)
O1 C8 C9 O2 2.9(6)
C7 C8 C9 O2 -173.5(4)
N2 C1 N1 C7 0.7(5)
C2 C1 N1 C7 -179.3(5)
C6 C7 N1 C1 -0.3(5)
C8 C7 N1 C1 -179.3(4)
N1 C1 N2 C5 -179.4(4)
C2 C1 N2 C5 0.6(7)
N1 C1 N2 C6 -0.8(5)
C2 C1 N2 C6 179.2(4)
C4 C5 N2 C1 -0.7(7)
C4 C5 N2 C6 -179.0(5)
C7 C6 N2 C1 0.6(5)
C7 C6 N2 C5 179.0(4)
